data_4029129
loop_
_publ_author_name
'Yu, Yuming'
'Xu, Liang'
'Huang, Xincheng'
'Gan, Liangbing'

_publ_section_title
;
 Near-Infrared Absorbing Compounds Based on \p-Extended Tetrathiafulvalene
 Open-Cage Fullerenes.
;
_journal_issue 5
_journal_name_full 'The Journal of organic chemistry'
_journal_page_first 2156
_journal_page_last 2162
_journal_paper_doi 10.1021/jo5000048
_journal_volume 79
_journal_year 2014
_chemical_formula_sum 'C73 H20 Cl9 N O9'
_chemical_formula_weight 1373.95
_chemical_name_systematic
; 
 ? 
;
_space_group_IT_number 2
_symmetry_cell_setting triclinic
_symmetry_space_group_name_Hall '-P 1'
_symmetry_space_group_name_H-M 'P -1'
_atom_sites_solution_hydrogens geom
_atom_sites_solution_primary direct
_atom_sites_solution_secondary difmap
_audit_creation_method SHELXL-97
_cell_angle_alpha 68.08(3)
_cell_angle_beta 71.71(3)
_cell_angle_gamma 71.78(3)
_cell_formula_units_Z 2
_cell_length_a 13.942(3)
_cell_length_b 14.382(3)
_cell_length_c 15.520(3)
_cell_measurement_reflns_used 8882
_cell_measurement_temperature 173(2)
_cell_measurement_theta_max 27.4851
_cell_measurement_theta_min 1.4511
_cell_volume 2672.8(12)
_computing_cell_refinement 'CrystalClear (Rigaku Inc., 2008)'
_computing_data_collection 'CrystalClear (Rigaku Inc., 2008)'
_computing_data_reduction 'CrystalClear (Rigaku Inc., 2008)'
_computing_molecular_graphics
;
 Mercury: visualization and analysis of crystal structures, C. F. Macrae,
 P. R. Edgington, P. McCabe, E. Pidcock, G. P. Shields, R. Taylor,
 M. Towler and J. van de Streek, J. Appl. Cryst., 39, 453-457, 2006.
;
_computing_publication_material 'SHELX-97 (Sheldrick, 1997)'
_computing_structure_refinement 'SHELXL-97 (Sheldrick, 1997)'
_computing_structure_solution 'SHELXS-97 (Sheldrick, 1990)'
_diffrn_ambient_temperature 173(2)
_diffrn_detector_area_resol_mean 28.5714
_diffrn_measured_fraction_theta_full 0.990
_diffrn_measured_fraction_theta_max 0.990
_diffrn_measurement_device_type 'MM007HF + CCD (Saturn724+)'
_diffrn_measurement_method '\w scans at fixed \c = 45\%'
_diffrn_radiation_monochromator Confocal
_diffrn_radiation_source 'Rotating Anode'
_diffrn_radiation_type MoK\a
_diffrn_radiation_wavelength 0.71073
_diffrn_reflns_av_R_equivalents 0.1087
_diffrn_reflns_av_sigmaI/netI 0.1403
_diffrn_reflns_limit_h_max 18
_diffrn_reflns_limit_h_min -18
_diffrn_reflns_limit_k_max 18
_diffrn_reflns_limit_k_min -18
_diffrn_reflns_limit_l_max 19
_diffrn_reflns_limit_l_min -20
_diffrn_reflns_number 24198
_diffrn_reflns_theta_full 27.52
_diffrn_reflns_theta_max 27.52
_diffrn_reflns_theta_min 1.45
_exptl_absorpt_coefficient_mu 0.544
_exptl_absorpt_correction_T_max 1.0000
_exptl_absorpt_correction_T_min 0.2164
_exptl_absorpt_correction_type multi-scan
_exptl_absorpt_process_details 'CrystalClear (Rigaku Inc., 2008)'
_exptl_crystal_colour red
_exptl_crystal_density_diffrn 1.707
_exptl_crystal_density_method 'not measured'
_exptl_crystal_description plate
_exptl_crystal_F_000 1380
_exptl_crystal_size_max 0.46
_exptl_crystal_size_mid 0.25
_exptl_crystal_size_min 0.06
_refine_diff_density_max 2.927
_refine_diff_density_min -1.678
_refine_diff_density_rms 0.155
_refine_ls_extinction_method none
_refine_ls_goodness_of_fit_ref 1.761
_refine_ls_hydrogen_treatment constr
_refine_ls_matrix_type full
_refine_ls_number_parameters 829
_refine_ls_number_reflns 12182
_refine_ls_number_restraints 0
_refine_ls_restrained_S_all 1.761
_refine_ls_R_factor_all 0.1821
_refine_ls_R_factor_gt 0.1397
_refine_ls_shift/su_max 0.011
_refine_ls_shift/su_mean 0.002
_refine_ls_structure_factor_coef Fsqd
_refine_ls_weighting_details 'calc w=1/[\s^2^(Fo^2^)+(0.1000P)^2^+0.0000P] where P=(Fo^2^+2Fc^2^)/3'
_refine_ls_weighting_scheme calc
_refine_ls_wR_factor_gt 0.3273
_refine_ls_wR_factor_ref 0.3451
_reflns_number_gt 8794
_reflns_number_total 12182
_reflns_threshold_expression >2sigma(I)
_cod_data_source_file jo5000048_si_003.cif
_cod_data_source_block a
_cod_original_cell_volume 2672.8(9)
_cod_original_sg_symbol_H-M P-1
_cod_database_code 4029129

loop_
_symmetry_equiv_pos_as_xyz
'x, y, z'
'-x, -y, -z'

loop_
_atom_site_label
_atom_site_type_symbol
_atom_site_fract_x
_atom_site_fract_y
_atom_site_fract_z
_atom_site_U_iso_or_equiv
_atom_site_adp_type
_atom_site_occupancy
_atom_site_symmetry_multiplicity
_atom_site_calc_flag
_atom_site_refinement_flags
Cl3 Cl 0.57047(12) 0.28891(13) 0.07429(13) 0.0507(4) Uani 1 1 d .
Cl2 Cl 0.53013(13) 0.29258(16) 0.26483(13) 0.0597(5) Uani 1 1 d .
Cl1 Cl 0.44167(15) 0.46820(13) 0.12561(15) 0.0689(6) Uani 1 1 d .
Cl9 Cl 0.27076(16) 0.38596(17) 0.4149(2) 0.0850(8) Uani 1 1 d .
Cl8 Cl 0.1778(2) 0.22487(19) 0.56523(19) 0.0857(8) Uani 1 1 d .
Cl6 Cl 0.18482(18) 0.5573(2) 0.1651(3) 0.1014(10) Uani 1 1 d .
O1 O -0.0511(2) 0.0326(2) 0.2749(2) 0.0224(7) Uani 1 1 d .
O5 O -0.0484(2) 0.2358(3) 0.2702(3) 0.0294(8) Uani 1 1 d .
O7 O 0.2277(2) 0.0800(3) -0.0135(2) 0.0244(8) Uani 1 1 d .
H7 H 0.2404 0.1379 -0.0274 0.029 Uiso 1 1 d R
O4 O 0.1116(2) 0.1432(3) 0.3863(3) 0.0299(8) Uani 1 1 d .
Cl5 Cl 0.0296(2) 0.6969(2) 0.0651(3) 0.1096(11) Uani 1 1 d .
O2 O -0.0685(2) 0.0792(3) 0.1783(2) 0.0261(8) Uani 1 1 d .
O3 O 0.3126(3) 0.1958(3) 0.3284(3) 0.0339(9) Uani 1 1 d .
C15 C 0.5375(3) -0.1586(4) 0.1285(3) 0.0231(10) Uani 1 1 d .
N1 N 0.2215(3) 0.2644(3) -0.0029(3) 0.0258(10) Uani 1 1 d .
Cl4 Cl -0.0274(2) 0.6110(4) 0.2631(3) 0.1488(18) Uani 1 1 d .
C18 C 0.0820(3) -0.1594(3) 0.3736(3) 0.0213(10) Uani 1 1 d .
C19 C 0.1756(3) 0.2346(3) 0.0835(3) 0.0190(9) Uani 1 1 d .
O9 O 0.1532(3) 0.3199(3) 0.2014(3) 0.0489(12) Uani 1 1 d .
H9 H 0.1579 0.2667 0.2486 0.059 Uiso 1 1 d R
C21 C 0.1947(3) -0.0543(3) 0.1336(3) 0.0198(9) Uani 1 1 d .
C22 C 0.1378(3) 0.0535(4) 0.4301(3) 0.0235(10) Uani 1 1 d .
C23 C 0.1380(3) -0.1229(4) 0.5113(3) 0.0240(10) Uani 1 1 d .
O6 O 0.0381(3) 0.3816(3) 0.1069(3) 0.0488(12) Uani 1 1 d .
H6 H -0.0189 0.3859 0.1466 0.059 Uiso 1 1 d R
C25 C 0.3540(3) -0.0080(3) 0.0854(3) 0.0169(9) Uani 1 1 d .
C26 C 0.2154(3) -0.0979(4) 0.5375(3) 0.0260(10) Uani 1 1 d .
C27 C 0.1122(3) -0.1682(3) 0.2779(3) 0.0223(10) Uani 1 1 d .
C28 C 0.0694(3) -0.0536(3) 0.3675(3) 0.0200(10) Uani 1 1 d .
C29 C 0.3718(3) -0.1111(3) 0.0846(3) 0.0198(9) Uani 1 1 d .
C30 C 0.4290(3) 0.0175(3) 0.1088(3) 0.0193(9) Uani 1 1 d .
C31 C 0.1160(3) -0.0671(3) 0.2122(3) 0.0200(10) Uani 1 1 d .
C32 C 0.5206(3) -0.0603(3) 0.1324(3) 0.0230(10) Uani 1 1 d .
C33 C 0.1741(3) 0.1248(3) 0.1322(3) 0.0191(10) Uani 1 1 d .
C34 C 0.4181(3) 0.1001(3) 0.1519(3) 0.0208(10) Uani 1 1 d .
C35 C 0.2224(3) -0.3393(3) 0.3348(4) 0.0299(12) Uani 1 1 d .
C36 C 0.2735(3) -0.1411(3) 0.1172(3) 0.0197(9) Uani 1 1 d .
C37 C 0.1824(3) -0.2550(4) 0.2591(4) 0.0238(10) Uani 1 1 d .
C38 C -0.1509(3) 0.0412(4) 0.1725(4) 0.0299(12) Uani 1 1 d .
C39 C 0.2666(3) -0.2420(4) 0.1760(4) 0.0229(10) Uani 1 1 d .
C40 C 0.0373(3) 0.2129(3) 0.2220(3) 0.0235(10) Uani 1 1 d .
C41 C 0.4013(3) -0.4133(3) 0.3557(4) 0.0305(12) Uani 1 1 d .
Cl7 Cl 0.0568(2) 0.4038(3) 0.4577(5) 0.232(4) Uani 1 1 d .
C43 C 0.0994(3) -0.0363(3) 0.4356(3) 0.0189(9) Uani 1 1 d .
C44 C 0.0577(3) 0.0132(3) 0.2654(3) 0.0206(10) Uani 1 1 d .
C45 C 0.2985(3) -0.1756(4) 0.5667(3) 0.0288(12) Uani 1 1 d .
C46 C 0.2236(3) 0.0056(4) 0.4851(3) 0.0234(10) Uani 1 1 d .
C47 C 0.4447(3) -0.3820(4) 0.4759(4) 0.0306(13) Uani 1 1 d .
C48 C 0.5548(3) -0.2271(4) 0.4298(4) 0.0298(12) Uani 1 1 d .
C49 C 0.4604(3) -0.1861(3) 0.1062(3) 0.0224(10) Uani 1 1 d .
C50 C 0.1168(3) -0.2427(4) 0.4456(4) 0.0251(11) Uani 1 1 d .
C51 C 0.0968(3) 0.1097(3) 0.2118(3) 0.0194(9) Uani 1 1 d .
C52 C 0.5526(3) -0.0430(4) 0.2025(3) 0.0228(10) Uani 1 1 d .
C53 C 0.5967(3) -0.1269(4) 0.2709(4) 0.0264(11) Uani 1 1 d .
C54 C 0.3215(3) 0.0296(4) 0.4537(4) 0.0262(10) Uani 1 1 d .
C55 C 0.5812(3) -0.2458(3) 0.2008(4) 0.0267(11) Uani 1 1 d .
C56 C 0.4597(3) 0.0510(4) 0.3147(4) 0.0261(11) Uani 1 1 d .
C57 C 0.1007(3) 0.2926(4) 0.1517(3) 0.0229(10) Uani 1 1 d .
C58 C 0.4539(3) -0.2904(3) 0.1638(4) 0.0251(10) Uani 1 1 d .
C59 C 0.4010(3) -0.1508(4) 0.5300(3) 0.0293(12) Uani 1 1 d .
C60 C 0.3586(3) -0.3169(3) 0.1993(4) 0.0258(10) Uani 1 1 d .
C61 C 0.3659(4) -0.4088(3) 0.4522(4) 0.0298(12) Uani 1 1 d .
C62 C 0.2335(3) -0.3029(4) 0.5473(4) 0.0291(12) Uani 1 1 d .
C63 C 0.1888(3) -0.3338(4) 0.4257(4) 0.0292(12) Uani 1 1 d .
C64 C 0.4942(3) -0.0390(4) 0.3904(4) 0.0274(11) Uani 1 1 d .
C65 C 0.2239(3) 0.3703(3) -0.0534(4) 0.0280(12) Uani 1 1 d .
C66 C 0.6099(3) -0.2291(4) 0.2702(4) 0.0268(11) Uani 1 1 d .
C67 C 0.2612(3) -0.3705(3) 0.4891(4) 0.0287(11) Uani 1 1 d .
C68 C 0.5283(3) -0.3267(4) 0.2246(4) 0.0295(11) Uani 1 1 d .
C69 C 0.3084(3) -0.2774(4) 0.5693(3) 0.0291(12) Uani 1 1 d .
C70 C 0.4103(3) -0.0530(4) 0.4734(4) 0.0263(11) Uani 1 1 d .
C71 C 0.2367(3) 0.0430(3) 0.0840(3) 0.0195(9) Uani 1 1 d .
C72 C 0.5293(3) -0.3692(3) 0.3920(3) 0.0272(11) Uani 1 1 d .
C73 C 0.1446(3) -0.2227(4) 0.5177(3) 0.0246(10) Uani 1 1 d .
C75 C 0.3564(3) 0.1078(4) 0.3628(4) 0.0257(10) Uani 1 1 d .
C76 C 0.5025(3) -0.3871(3) 0.3171(4) 0.0290(11) Uani 1 1 d .
C77 C 0.5646(3) -0.1248(4) 0.3682(4) 0.0266(11) Uani 1 1 d .
C78 C 0.4866(3) 0.0480(4) 0.2235(3) 0.0253(11) Uani 1 1 d .
C79 C 0.4732(3) -0.2405(4) 0.5101(4) 0.0319(13) Uani 1 1 d .
C1A C 0.4782(4) 0.3354(4) 0.1653(4) 0.0350(13) Uani 1 1 d .
H1AA H 0.4156 0.3067 0.1825 0.042 Uiso 1 1 calc R
C81 C 0.2037(3) 0.4076(4) -0.1450(4) 0.0341(13) Uani 1 1 d .
H81A H 0.1860 0.3655 -0.1697 0.041 Uiso 1 1 calc R
C82 C 0.4183(3) -0.3192(4) 0.5324(4) 0.0298(12) Uani 1 1 d .
C83 C 0.5831(3) -0.2933(4) 0.3696(4) 0.0303(12) Uani 1 1 d .
C84 C 0.3310(3) -0.3774(4) 0.2976(4) 0.0292(11) Uani 1 1 d .
C85 C 0.2626(5) 0.5290(5) -0.0769(5) 0.0534(18) Uani 1 1 d .
H85A H 0.2853 0.5704 -0.0551 0.064 Uiso 1 1 calc R
C86 C 0.2105(4) 0.5089(5) -0.1983(4) 0.0442(17) Uani 1 1 d .
H86A H 0.1956 0.5364 -0.2598 0.053 Uiso 1 1 calc R
C87 C -0.1646(5) 0.1041(6) 0.0711(5) 0.0488(17) Uani 1 1 d .
H87A H -0.1890 0.1772 0.0664 0.073 Uiso 1 1 calc R
H87B H -0.2155 0.0817 0.0563 0.073 Uiso 1 1 calc R
H87C H -0.0981 0.0936 0.0257 0.073 Uiso 1 1 calc R
C88 C 0.2548(4) 0.4304(4) -0.0209(5) 0.0403(14) Uani 1 1 d .
H88A H 0.2708 0.4041 0.0402 0.048 Uiso 1 1 calc R
C89 C -0.2481(4) 0.0641(5) 0.2480(4) 0.0389(14) Uani 1 1 d .
H89A H -0.2359 0.0220 0.3115 0.058 Uiso 1 1 calc R
H89B H -0.3061 0.0478 0.2378 0.058 Uiso 1 1 calc R
H89C H -0.2647 0.1370 0.2432 0.058 Uiso 1 1 calc R
C90 C -0.1137(4) -0.0732(4) 0.1817(5) 0.0397(14) Uani 1 1 d .
H90A H -0.1055 -0.1123 0.2469 0.060 Uiso 1 1 calc R
H90B H -0.0471 -0.0848 0.1369 0.060 Uiso 1 1 calc R
H90C H -0.1648 -0.0957 0.1673 0.060 Uiso 1 1 calc R
C91 C 0.2375(5) 0.5678(4) -0.1648(5) 0.0513(19) Uani 1 1 d .
H91A H 0.2394 0.6370 -0.2018 0.062 Uiso 1 1 calc R
C3A C 0.1677(5) 0.3249(5) 0.4573(5) 0.0538(17) Uani 1 1 d .
H3AA H 0.1759 0.2901 0.4096 0.065 Uiso 1 1 calc R
C2A C 0.0535(6) 0.5896(7) 0.1607(7) 0.070(2) Uani 1 1 d .
H2AA H 0.0378 0.5309 0.1518 0.085 Uiso 1 1 calc R
O8 O 0.3620(2) 0.1841(3) 0.1396(3) 0.0303(9) Uani 1 1 d .

loop_
_atom_site_aniso_label
_atom_site_aniso_U_11
_atom_site_aniso_U_22
_atom_site_aniso_U_33
_atom_site_aniso_U_23
_atom_site_aniso_U_13
_atom_site_aniso_U_12
Cl3 0.0533(8) 0.0489(9) 0.0511(11) -0.0261(8) 0.0029(7) -0.0145(7)
Cl2 0.0585(9) 0.0819(13) 0.0426(10) -0.0114(9) -0.0229(7) -0.0185(8)
Cl1 0.0749(11) 0.0340(8) 0.0701(14) -0.0106(8) -0.0042(9) 0.0066(8)
Cl9 0.0669(11) 0.0554(11) 0.121(2) -0.0109(12) -0.0100(12) -0.0281(9)
Cl8 0.1040(16) 0.0642(13) 0.0805(18) -0.0078(12) -0.0187(13) -0.0269(12)
Cl6 0.0752(13) 0.0936(18) 0.180(3) -0.0887(19) -0.0477(17) -0.0022(12)
O1 0.0143(12) 0.0286(16) 0.0200(18) -0.0059(14) -0.0020(11) -0.0027(11)
O5 0.0240(14) 0.0297(17) 0.026(2) -0.0101(15) 0.0003(13) 0.0010(13)
O7 0.0275(14) 0.0268(16) 0.0172(18) -0.0035(14) -0.0061(12) -0.0065(12)
O4 0.0304(15) 0.0244(17) 0.035(2) -0.0109(15) -0.0096(14) -0.0020(13)
Cl5 0.0955(17) 0.0848(18) 0.132(3) -0.0056(18) -0.0210(17) -0.0365(15)
O2 0.0217(13) 0.0350(18) 0.0239(19) -0.0046(15) -0.0101(12) -0.0097(13)
O3 0.0334(16) 0.0274(18) 0.037(2) -0.0092(16) -0.0046(14) -0.0057(14)
C15 0.0170(17) 0.026(2) 0.020(2) -0.0094(19) 0.0006(15) 0.0024(16)
N1 0.0219(16) 0.0209(19) 0.025(2) 0.0004(17) -0.0037(15) -0.0029(14)
Cl4 0.0914(19) 0.268(5) 0.096(3) -0.063(3) -0.0261(17) -0.038(3)
C18 0.0176(16) 0.020(2) 0.023(2) -0.0035(18) 0.0005(15) -0.0082(15)
C19 0.0178(16) 0.022(2) 0.019(2) -0.0078(18) -0.0059(15) -0.0021(15)
O9 0.058(2) 0.040(2) 0.050(3) -0.012(2) -0.011(2) -0.017(2)
C21 0.0236(18) 0.020(2) 0.019(2) -0.0076(18) -0.0077(16) -0.0039(16)
C22 0.0208(18) 0.029(2) 0.019(2) -0.0096(19) -0.0015(15) -0.0020(17)
C23 0.0230(18) 0.027(2) 0.011(2) -0.0019(18) 0.0039(15) -0.0029(16)
O6 0.0404(19) 0.030(2) 0.050(3) -0.0042(19) 0.0053(18) 0.0025(16)
C25 0.0192(16) 0.0181(19) 0.011(2) -0.0031(16) -0.0009(13) -0.0046(15)
C26 0.029(2) 0.028(2) 0.016(2) -0.0091(19) -0.0032(16) -0.0001(18)
C27 0.0180(17) 0.021(2) 0.026(3) -0.0077(19) -0.0025(16) -0.0044(15)
C28 0.0158(16) 0.022(2) 0.019(2) -0.0068(18) 0.0004(14) -0.0036(15)
C29 0.0241(18) 0.021(2) 0.016(2) -0.0144(18) 0.0003(15) -0.0021(16)
C30 0.0189(17) 0.023(2) 0.014(2) -0.0031(17) -0.0033(14) -0.0061(16)
C31 0.0199(17) 0.022(2) 0.020(2) -0.0044(18) -0.0065(15) -0.0079(15)
C32 0.0144(16) 0.027(2) 0.020(2) -0.0029(19) 0.0025(14) -0.0044(16)
C33 0.0178(16) 0.0190(19) 0.022(2) -0.0074(18) -0.0071(15) -0.0016(15)
C34 0.0193(17) 0.020(2) 0.019(2) -0.0040(18) -0.0020(15) -0.0044(16)
C35 0.032(2) 0.016(2) 0.029(3) 0.001(2) 0.0053(19) -0.0079(18)
C36 0.0191(17) 0.027(2) 0.015(2) -0.0139(18) -0.0017(14) -0.0006(16)
C37 0.0243(18) 0.022(2) 0.029(3) -0.012(2) -0.0039(17) -0.0058(16)
C38 0.0197(18) 0.042(3) 0.030(3) -0.016(2) -0.0028(17) -0.0065(18)
C39 0.030(2) 0.025(2) 0.024(3) -0.017(2) -0.0050(17) -0.0097(18)
C40 0.0221(18) 0.025(2) 0.022(3) -0.0093(19) -0.0066(17) 0.0003(17)
C41 0.030(2) 0.0142(19) 0.032(3) -0.002(2) -0.0016(19) 0.0030(17)
Cl7 0.0706(16) 0.110(3) 0.388(8) 0.083(4) -0.064(3) -0.0291(17)
C43 0.0161(16) 0.023(2) 0.015(2) -0.0102(18) 0.0032(14) -0.0026(15)
C44 0.0156(16) 0.024(2) 0.019(2) -0.0078(18) 0.0015(14) -0.0051(15)
C45 0.028(2) 0.036(3) 0.011(2) 0.000(2) -0.0071(16) 0.0019(19)
C46 0.0244(19) 0.028(2) 0.020(2) -0.0163(19) -0.0029(16) 0.0009(17)
C47 0.027(2) 0.019(2) 0.027(3) 0.007(2) -0.0058(18) 0.0013(17)
C48 0.0210(18) 0.036(3) 0.026(3) -0.003(2) -0.0125(18) 0.0021(18)
C49 0.0237(18) 0.021(2) 0.019(2) -0.0103(18) 0.0025(15) -0.0029(16)
C50 0.0222(18) 0.025(2) 0.022(3) -0.003(2) 0.0032(16) -0.0122(17)
C51 0.0206(17) 0.019(2) 0.021(2) -0.0065(18) -0.0075(15) -0.0037(15)
C52 0.0120(15) 0.028(2) 0.025(3) -0.008(2) 0.0001(15) -0.0042(15)
C53 0.0148(17) 0.034(2) 0.027(3) -0.007(2) -0.0041(16) -0.0045(16)
C54 0.034(2) 0.031(2) 0.023(3) -0.017(2) -0.0093(18) -0.0076(19)
C55 0.0188(17) 0.020(2) 0.028(3) -0.0088(19) 0.0027(16) 0.0073(16)
C56 0.0184(17) 0.029(2) 0.035(3) -0.013(2) -0.0072(17) -0.0056(16)
C57 0.0248(18) 0.022(2) 0.021(3) -0.0096(19) -0.0041(16) -0.0025(16)
C58 0.029(2) 0.020(2) 0.023(3) -0.0131(19) -0.0010(17) 0.0020(17)
C59 0.0244(19) 0.046(3) 0.015(2) -0.008(2) -0.0100(17) 0.0005(19)
C60 0.029(2) 0.0146(19) 0.031(3) -0.0122(19) -0.0002(18) -0.0013(17)
C61 0.035(2) 0.015(2) 0.027(3) 0.000(2) -0.0037(19) -0.0001(18)
C62 0.027(2) 0.021(2) 0.020(3) 0.0066(19) 0.0029(17) -0.0046(17)
C63 0.027(2) 0.021(2) 0.033(3) -0.002(2) -0.0004(18) -0.0098(18)
C64 0.0216(18) 0.039(3) 0.027(3) -0.010(2) -0.0104(17) -0.0089(18)
C65 0.0178(17) 0.020(2) 0.031(3) 0.0008(19) -0.0004(16) 0.0009(16)
C66 0.0149(16) 0.027(2) 0.031(3) -0.009(2) -0.0032(16) 0.0046(16)
C67 0.029(2) 0.017(2) 0.027(3) -0.0004(19) 0.0040(18) -0.0050(17)
C68 0.025(2) 0.027(2) 0.027(3) -0.014(2) -0.0004(18) 0.0074(18)
C69 0.035(2) 0.034(3) 0.009(2) -0.003(2) -0.0039(17) -0.001(2)
C70 0.0192(18) 0.040(3) 0.025(3) -0.020(2) -0.0057(16) -0.0008(18)
C71 0.0196(17) 0.021(2) 0.019(2) -0.0094(18) -0.0020(15) -0.0051(15)
C72 0.0215(18) 0.021(2) 0.025(3) -0.0031(19) -0.0038(17) 0.0079(16)
C73 0.0211(18) 0.025(2) 0.019(2) -0.0053(19) 0.0024(15) -0.0031(16)
C75 0.027(2) 0.029(2) 0.031(3) -0.021(2) -0.0061(18) -0.0053(18)
C76 0.0250(19) 0.018(2) 0.034(3) -0.008(2) -0.0064(18) 0.0086(16)
C77 0.0203(18) 0.034(2) 0.027(3) -0.010(2) -0.0108(17) -0.0025(18)
C78 0.0163(17) 0.032(2) 0.025(3) -0.001(2) -0.0056(16) -0.0111(17)
C79 0.028(2) 0.041(3) 0.018(3) -0.002(2) -0.0088(18) 0.000(2)
C1A 0.039(2) 0.031(3) 0.042(4) -0.014(2) -0.014(2) -0.010(2)
C81 0.024(2) 0.037(3) 0.028(3) -0.006(2) 0.0012(18) -0.0009(19)
C82 0.028(2) 0.031(2) 0.020(3) 0.001(2) -0.0096(18) 0.0017(18)
C83 0.0210(18) 0.032(2) 0.030(3) -0.006(2) -0.0099(18) 0.0051(17)
C84 0.028(2) 0.020(2) 0.035(3) -0.013(2) -0.0010(19) 0.0006(17)
C85 0.055(3) 0.038(3) 0.064(5) -0.007(3) -0.005(3) -0.024(3)
C86 0.035(2) 0.039(3) 0.030(3) 0.012(3) 0.002(2) -0.005(2)
C87 0.047(3) 0.067(4) 0.043(4) -0.020(3) -0.023(3) -0.009(3)
C88 0.045(3) 0.035(3) 0.043(4) -0.007(3) -0.008(2) -0.019(2)
C89 0.029(2) 0.058(4) 0.037(3) -0.022(3) -0.005(2) -0.013(2)
C90 0.041(3) 0.034(3) 0.051(4) -0.015(3) -0.018(3) -0.006(2)
C91 0.050(3) 0.021(2) 0.060(5) 0.008(3) -0.002(3) -0.012(2)
C3A 0.061(4) 0.041(3) 0.048(4) -0.015(3) 0.007(3) -0.013(3)
C2A 0.074(5) 0.076(6) 0.087(7) -0.042(5) -0.020(4) -0.028(4)
O8 0.0314(16) 0.0255(17) 0.038(2) -0.0103(16) -0.0163(15) -0.0022(13)

loop_
_atom_type_symbol
_atom_type_description
_atom_type_scat_dispersion_real
_atom_type_scat_dispersion_imag
_atom_type_scat_source
C C 0.0033 0.0016 'International Tables Vol C Tables 4.2.6.8 and 6.1.1.4'
H H 0.0000 0.0000 'International Tables Vol C Tables 4.2.6.8 and 6.1.1.4'
N N 0.0061 0.0033 'International Tables Vol C Tables 4.2.6.8 and 6.1.1.4'
O O 0.0106 0.0060 'International Tables Vol C Tables 4.2.6.8 and 6.1.1.4'
Cl Cl 0.1484 0.1585 'International Tables Vol C Tables 4.2.6.8 and 6.1.1.4'

loop_
_geom_angle_atom_site_label_1
_geom_angle_atom_site_label_2
_geom_angle_atom_site_label_3
_geom_angle
C44 O1 O2 106.2(3)
C71 O7 H7 97.3
C38 O2 O1 108.6(3)
C32 C15 C49 119.1(3)
C32 C15 C55 119.9(5)
C49 C15 C55 108.2(4)
C19 N1 C65 122.6(5)
C50 C18 C28 124.0(5)
C50 C18 C27 118.3(4)
C28 C18 C27 109.1(4)
N1 C19 C33 120.7(4)
N1 C19 C57 132.3(4)
C33 C19 C57 106.2(4)
C57 O9 H9 100.5
C31 C21 C36 119.8(4)
C31 C21 C71 124.6(4)
C36 C21 C71 109.9(4)
O4 C22 C43 128.0(4)
O4 C22 C46 127.0(4)
C43 C22 C46 104.8(4)
C73 C23 C26 120.4(4)
C73 C23 C43 121.9(4)
C26 C23 C43 109.1(4)
C57 O6 H6 104.7
C30 C25 C29 117.6(3)
C30 C25 C71 133.0(4)
C29 C25 C71 107.2(3)
C45 C26 C46 123.3(4)
C45 C26 C23 119.1(5)
C46 C26 C23 109.8(4)
C37 C27 C31 121.5(4)
C37 C27 C18 120.1(4)
C31 C27 C18 107.5(4)
C43 C28 C18 117.3(4)
C43 C28 C44 131.9(4)
C18 C28 C44 107.4(4)
C49 C29 C25 122.9(4)
C49 C29 C36 118.6(4)
C25 C29 C36 108.6(4)
C25 C30 C32 119.7(4)
C25 C30 C34 129.6(4)
C32 C30 C34 106.3(3)
C21 C31 C27 119.7(4)
C21 C31 C44 125.3(4)
C27 C31 C44 109.1(4)
C15 C32 C52 120.5(4)
C15 C32 C30 121.6(4)
C52 C32 C30 109.8(4)
C51 C33 C19 112.9(4)
C51 C33 C71 124.3(4)
C19 C33 C71 121.4(4)
O8 C34 C30 128.8(4)
O8 C34 C78 127.0(5)
C30 C34 C78 103.9(3)
C63 C35 C37 119.2(5)
C63 C35 C84 120.5(4)
C37 C35 C84 107.8(4)
C39 C36 C21 121.4(4)
C39 C36 C29 120.2(3)
C21 C36 C29 107.5(4)
C27 C37 C39 118.8(4)
C27 C37 C35 120.6(5)
C39 C37 C35 107.5(4)
O2 C38 C89 109.8(5)
O2 C38 C90 109.8(4)
C89 C38 C90 112.6(5)
O2 C38 C87 101.4(4)
C89 C38 C87 112.3(4)
C90 C38 C87 110.4(5)
C36 C39 C60 119.9(4)
C36 C39 C37 118.2(4)
C60 C39 C37 109.0(4)
O5 C40 C51 128.8(4)
O5 C40 C57 123.4(4)
C51 C40 C57 107.6(4)
C84 C41 C61 119.5(4)
C84 C41 C76 119.4(4)
C61 C41 C76 107.8(5)
C28 C43 C23 119.5(4)
C28 C43 C22 129.9(4)
C23 C43 C22 106.6(4)
O1 C44 C51 110.9(3)
O1 C44 C31 110.7(4)
C51 C44 C31 108.7(4)
O1 C44 C28 101.7(3)
C51 C44 C28 124.4(4)
C31 C44 C28 99.5(3)
C26 C45 C69 120.8(5)
C26 C45 C59 116.9(4)
C69 C45 C59 109.0(4)
C54 C46 C26 119.0(4)
C54 C46 C22 125.1(4)
C26 C46 C22 107.2(4)
C82 C47 C72 120.0(5)
C82 C47 C61 121.3(4)
C72 C47 C61 107.0(5)
C79 C48 C77 120.1(5)
C79 C48 C83 119.5(5)
C77 C48 C83 107.8(4)
C29 C49 C15 118.9(4)
C29 C49 C58 121.1(4)
C15 C49 C58 108.9(4)
C18 C50 C73 117.7(5)
C18 C50 C63 121.1(5)
C73 C50 C63 108.6(4)
C33 C51 C40 107.7(4)
C33 C51 C44 126.9(4)
C40 C51 C44 123.4(4)
C53 C52 C32 119.5(5)
C53 C52 C78 122.5(5)
C32 C52 C78 109.3(3)
C52 C53 C66 120.3(5)
C52 C53 C77 117.8(5)
C66 C53 C77 109.1(4)
C46 C54 C70 118.1(4)
C46 C54 C75 125.2(4)
C70 C54 C75 107.8(4)
C66 C55 C68 120.8(4)
C66 C55 C15 119.4(5)
C68 C55 C15 107.9(4)
C78 C56 C64 120.2(5)
C78 C56 C75 126.3(4)
C64 C56 C75 105.4(4)
O6 C57 O9 107.4(4)
O6 C57 C19 113.1(4)
O9 C57 C19 112.3(4)
O6 C57 C40 111.6(3)
O9 C57 C40 110.1(4)
C19 C57 C40 102.3(4)
C60 C58 C49 119.9(4)
C60 C58 C68 120.3(4)
C49 C58 C68 107.0(4)
C70 C59 C79 122.2(5)
C70 C59 C45 119.7(4)
C79 C59 C45 106.7(5)
C58 C60 C39 120.2(4)
C58 C60 C84 119.8(4)
C39 C60 C84 107.2(4)
C67 C61 C41 121.1(4)
C67 C61 C47 118.7(5)
C41 C61 C47 108.9(4)
C69 C62 C67 121.2(4)
C69 C62 C73 119.4(5)
C67 C62 C73 106.3(4)
C35 C63 C50 120.4(4)
C35 C63 C67 120.7(4)
C50 C63 C67 106.7(5)
C77 C64 C70 119.7(4)
C77 C64 C56 120.1(5)
C70 C64 C56 109.7(4)
C88 C65 C81 120.3(5)
C88 C65 N1 123.4(4)
C81 C65 N1 116.0(5)
C55 C66 C53 120.3(4)
C55 C66 C83 118.9(5)
C53 C66 C83 107.7(5)
C61 C67 C62 119.9(4)
C61 C67 C63 117.9(5)
C62 C67 C63 109.1(4)
C76 C68 C55 120.9(5)
C76 C68 C58 119.4(4)
C55 C68 C58 107.8(4)
C62 C69 C45 120.6(4)
C62 C69 C82 119.0(5)
C45 C69 C82 107.9(4)
C59 C70 C64 119.4(5)
C59 C70 C54 122.4(4)
C64 C70 C54 108.6(4)
O7 C71 C33 109.2(3)
O7 C71 C21 108.2(4)
C33 C71 C21 110.0(4)
O7 C71 C25 107.7(3)
C33 C71 C25 122.7(4)
C21 C71 C25 97.9(3)
C83 C72 C76 120.2(4)
C83 C72 C47 119.4(5)
C76 C72 C47 108.7(4)
C23 C73 C50 119.5(4)
C23 C73 C62 119.5(4)
C50 C73 C62 109.2(5)
O3 C75 C54 129.7(5)
O3 C75 C56 125.4(5)
C54 C75 C56 104.8(4)
C68 C76 C72 119.4(5)
C68 C76 C41 120.6(4)
C72 C76 C41 107.5(5)
C64 C77 C53 119.7(4)
C64 C77 C48 120.1(5)
C53 C77 C48 108.0(5)
C56 C78 C52 119.2(4)
C56 C78 C34 125.5(4)
C52 C78 C34 107.8(4)
C48 C79 C59 118.6(5)
C48 C79 C82 119.6(5)
C59 C79 C82 109.3(4)
Cl1 C1A Cl2 111.7(3)
Cl1 C1A Cl3 110.4(3)
Cl2 C1A Cl3 109.0(3)
Cl1 C1A H1AA 108.6
Cl2 C1A H1AA 108.6
Cl3 C1A H1AA 108.6
C86 C81 C65 117.7(6)
C86 C81 H81A 121.2
C65 C81 H81A 121.2
C47 C82 C79 121.2(5)
C47 C82 C69 119.8(4)
C79 C82 C69 107.0(5)
C72 C83 C48 120.3(5)
C72 C83 C66 119.7(5)
C48 C83 C66 107.3(5)
C41 C84 C60 120.5(4)
C41 C84 C35 120.2(5)
C60 C84 C35 108.6(4)
C88 C85 C91 120.0(6)
C88 C85 H85A 120.0
C91 C85 H85A 120.0
C91 C86 C81 121.5(5)
C91 C86 H86A 119.2
C81 C86 H86A 119.2
C38 C87 H87A 109.5
C38 C87 H87B 109.5
H87A C87 H87B 109.5
C38 C87 H87C 109.5
H87A C87 H87C 109.5
H87B C87 H87C 109.5
C65 C88 C85 119.9(6)
C65 C88 H88A 120.1
C85 C88 H88A 120.1
C38 C89 H89A 109.5
C38 C89 H89B 109.5
H89A C89 H89B 109.5
C38 C89 H89C 109.5
H89A C89 H89C 109.5
H89B C89 H89C 109.5
C38 C90 H90A 109.5
C38 C90 H90B 109.5
H90A C90 H90B 109.5
C38 C90 H90C 109.5
H90A C90 H90C 109.5
H90B C90 H90C 109.5
C86 C91 C85 120.6(5)
C86 C91 H91A 119.7
C85 C91 H91A 119.7
Cl7 C3A Cl9 113.1(4)
Cl7 C3A Cl8 115.0(5)
Cl9 C3A Cl8 111.8(4)
Cl7 C3A H3AA 105.3
Cl9 C3A H3AA 105.3
Cl8 C3A H3AA 105.3
Cl4 C2A Cl5 109.5(6)
Cl4 C2A Cl6 112.3(5)
Cl5 C2A Cl6 110.4(5)
Cl4 C2A H2AA 108.2
Cl5 C2A H2AA 108.2
Cl6 C2A H2AA 108.2

loop_
_geom_bond_atom_site_label_1
_geom_bond_atom_site_label_2
_geom_bond_distance
Cl3 C1A 1.767(7)
Cl2 C1A 1.733(5)
Cl1 C1A 1.731(6)
Cl9 C3A 1.742(7)
Cl8 C3A 1.766(7)
Cl6 C2A 1.760(8)
O1 C44 1.424(4)
O1 O2 1.461(4)
O5 C40 1.214(6)
O7 C71 1.437(5)
O7 H7 0.8400
O4 C22 1.211(5)
Cl5 C2A 1.725(9)
O2 C38 1.455(5)
O3 C75 1.214(6)
C15 C32 1.380(7)
C15 C49 1.426(6)
C15 C55 1.450(5)
N1 C19 1.262(6)
N1 C65 1.435(6)
Cl4 C2A 1.706(11)
C18 C50 1.377(6)
C18 C28 1.447(6)
C18 C27 1.453(7)
C19 C33 1.478(6)
C19 C57 1.526(7)
O9 C57 1.430(6)
O9 H9 0.8401
C21 C31 1.358(6)
C21 C36 1.426(6)
C21 C71 1.524(6)
C22 C43 1.510(7)
C22 C46 1.524(5)
C23 C73 1.376(7)
C23 C26 1.444(7)
C23 C43 1.451(5)
O6 C57 1.379(5)
O6 H6 0.8400
C25 C30 1.393(6)
C25 C29 1.430(6)
C25 C71 1.572(5)
C26 C45 1.392(5)
C26 C46 1.427(7)
C27 C37 1.390(7)
C27 C31 1.436(6)
C28 C43 1.377(7)
C28 C44 1.545(6)
C29 C49 1.400(5)
C29 C36 1.446(6)
C30 C32 1.452(5)
C30 C34 1.516(7)
C31 C44 1.543(7)
C32 C52 1.422(7)
C33 C51 1.359(6)
C33 C71 1.521(7)
C34 O8 1.200(6)
C34 C78 1.518(5)
C35 C63 1.364(8)
C35 C37 1.445(6)
C35 C84 1.446(6)
C36 C39 1.411(6)
C37 C39 1.443(7)
C38 C89 1.527(8)
C38 C90 1.527(8)
C38 C87 1.533(8)
C39 C60 1.441(6)
C40 C51 1.496(6)
C40 C57 1.543(6)
C41 C84 1.389(7)
C41 C61 1.442(8)
C41 C76 1.458(7)
Cl7 C3A 1.606(7)
C44 C51 1.497(6)
C45 C69 1.413(8)
C45 C59 1.466(6)
C46 C54 1.405(6)
C47 C82 1.378(8)
C47 C72 1.454(7)
C47 C61 1.455(7)
C48 C79 1.397(7)
C48 C77 1.447(7)
C48 C83 1.460(8)
C49 C58 1.446(6)
C50 C73 1.439(8)
C50 C63 1.451(7)
C52 C53 1.396(6)
C52 C78 1.430(7)
C53 C66 1.427(7)
C53 C77 1.444(7)
C54 C70 1.444(6)
C54 C75 1.490(7)
C55 C66 1.379(8)
C55 C68 1.442(7)
C56 C78 1.359(7)
C56 C64 1.454(6)
C56 C75 1.531(7)
C58 C60 1.383(6)
C58 C68 1.465(6)
C59 C70 1.375(7)
C59 C79 1.436(8)
C60 C84 1.443(7)
C61 C67 1.403(7)
C62 C69 1.379(7)
C62 C67 1.453(8)
C62 C73 1.464(5)
C63 C67 1.473(6)
C64 C77 1.398(8)
C64 C70 1.441(7)
C65 C88 1.373(8)
C65 C81 1.405(7)
C66 C83 1.471(7)
C68 C76 1.374(7)
C69 C82 1.472(7)
C72 C83 1.393(7)
C72 C76 1.453(8)
C79 C82 1.439(8)
C1A H1AA 1.0000
C81 C86 1.397(7)
C81 H81A 0.9500
C85 C88 1.377(8)
C85 C91 1.380(10)
C85 H85A 0.9500
C86 C91 1.334(10)
C86 H86A 0.9500
C87 H87A 0.9800
C87 H87B 0.9800
C87 H87C 0.9800
C88 H88A 0.9500
C89 H89A 0.9800
C89 H89B 0.9800
C89 H89C 0.9800
C90 H90A 0.9800
C90 H90B 0.9800
C90 H90C 0.9800
C91 H91A 0.9500
C3A H3AA 1.0000
C2A H2AA 1.0000

loop_
_geom_hbond_atom_site_label_D
_geom_hbond_atom_site_label_H
_geom_hbond_atom_site_label_A
_geom_hbond_distance_DH
_geom_hbond_distance_HA
_geom_hbond_distance_DA
_geom_hbond_angle_DHA
O7 H7 N1 0.84 1.92 2.692(6) 152.5
O9 H9 O3 0.84 2.57 3.108(5) 123.2
O9 H9 O4 0.84 2.27 3.075(6) 160.5
O6 H6 O5 0.84 2.34 2.824(5) 117.0

loop_
_geom_torsion_atom_site_label_1
_geom_torsion_atom_site_label_2
_geom_torsion_atom_site_label_3
_geom_torsion_atom_site_label_4
_geom_torsion
C44 O1 O2 C38 142.8(4)
C65 N1 C19 C33 179.2(3)
C65 N1 C19 C57 11.1(7)
C73 C23 C26 C45 1.9(7)
C43 C23 C26 C45 -146.4(5)
C73 C23 C26 C46 152.2(4)
C43 C23 C26 C46 3.8(6)
C50 C18 C27 C37 -6.0(6)
C28 C18 C27 C37 143.2(4)
C50 C18 C27 C31 -150.6(4)
C28 C18 C27 C31 -1.4(4)
C50 C18 C28 C43 3.5(6)
C27 C18 C28 C43 -143.5(4)
C50 C18 C28 C44 165.3(4)
C27 C18 C28 C44 18.2(4)
C30 C25 C29 C49 0.1(7)
C71 C25 C29 C49 -165.6(4)
C30 C25 C29 C36 145.1(4)
C71 C25 C29 C36 -20.6(5)
C29 C25 C30 C32 -0.8(6)
C71 C25 C30 C32 160.4(4)
C29 C25 C30 C34 -153.8(4)
C71 C25 C30 C34 7.3(7)
C36 C21 C31 C27 -0.6(6)
C71 C21 C31 C27 -151.3(4)
C36 C21 C31 C44 149.5(4)
C71 C21 C31 C44 -1.2(6)
C37 C27 C31 C21 -5.7(7)
C18 C27 C31 C21 138.4(4)
C37 C27 C31 C44 -160.1(4)
C18 C27 C31 C44 -16.1(4)
C49 C15 C32 C52 141.9(4)
C55 C15 C32 C52 4.7(6)
C49 C15 C32 C30 -3.7(7)
C55 C15 C32 C30 -140.9(4)
C25 C30 C32 C15 2.6(7)
C34 C30 C32 C15 161.3(4)
C25 C30 C32 C52 -146.2(4)
C34 C30 C32 C52 12.5(5)
N1 C19 C33 C51 -160.1(4)
C57 C19 C33 C51 10.8(4)
N1 C19 C33 C71 6.6(5)
C57 C19 C33 C71 177.5(3)
C25 C30 C34 O8 -35.0(8)
C32 C30 C34 O8 169.2(5)
C25 C30 C34 C78 139.0(4)
C32 C30 C34 C78 -16.8(4)
C31 C21 C36 C39 6.4(6)
C71 C21 C36 C39 161.0(4)
C31 C21 C36 C29 -137.8(4)
C71 C21 C36 C29 16.9(5)
C49 C29 C36 C39 5.0(7)
C25 C29 C36 C39 -141.8(4)
C49 C29 C36 C21 149.6(4)
C25 C29 C36 C21 2.8(5)
C31 C27 C37 C39 6.0(7)
C18 C27 C37 C39 -133.6(4)
C31 C27 C37 C35 142.3(4)
C18 C27 C37 C35 2.7(6)
C63 C35 C37 C27 1.6(7)
C84 C35 C37 C27 -140.6(5)
C63 C35 C37 C39 142.2(4)
C84 C35 C37 C39 0.0(6)
O1 O2 C38 C89 56.4(5)
O1 O2 C38 C90 -67.9(5)
O1 O2 C38 C87 175.4(4)
C21 C36 C39 C60 -143.1(5)
C29 C36 C39 C60 -3.4(7)
C21 C36 C39 C37 -5.8(6)
C29 C36 C39 C37 133.9(5)
C27 C37 C39 C36 -0.3(6)
C35 C37 C39 C36 -141.7(4)
C27 C37 C39 C60 141.2(5)
C35 C37 C39 C60 -0.2(6)
C18 C28 C43 C23 -2.3(6)
C44 C28 C43 C23 -158.6(4)
C18 C28 C43 C22 152.0(4)
C44 C28 C43 C22 -4.3(7)
C73 C23 C43 C28 -0.7(6)
C26 C23 C43 C28 147.1(4)
C73 C23 C43 C22 -160.3(4)
C26 C23 C43 C22 -12.5(5)
O4 C22 C43 C28 34.6(8)
C46 C22 C43 C28 -140.9(4)
O4 C22 C43 C23 -168.6(5)
C46 C22 C43 C23 15.9(5)
O2 O1 C44 C51 56.1(5)
O2 O1 C44 C31 -64.7(4)
O2 O1 C44 C28 -169.7(3)
C21 C31 C44 O1 126.3(4)
C27 C31 C44 O1 -81.0(4)
C21 C31 C44 C51 4.3(5)
C27 C31 C44 C51 157.0(3)
C21 C31 C44 C28 -127.2(4)
C27 C31 C44 C28 25.5(4)
C43 C28 C44 O1 -114.2(5)
C18 C28 C44 O1 87.7(4)
C43 C28 C44 C51 11.6(7)
C18 C28 C44 C51 -146.5(4)
C43 C28 C44 C31 132.2(4)
C18 C28 C44 C31 -25.8(4)
C46 C26 C45 C69 -145.0(5)
C23 C26 C45 C69 1.0(7)
C46 C26 C45 C59 -8.3(8)
C23 C26 C45 C59 137.7(5)
C45 C26 C46 C54 5.8(8)
C23 C26 C46 C54 -143.0(5)
C45 C26 C46 C22 155.3(5)
C23 C26 C46 C22 6.5(6)
O4 C22 C46 C54 -42.2(8)
C43 C22 C46 C54 133.3(5)
O4 C22 C46 C26 170.7(5)
C43 C22 C46 C26 -13.7(5)
C25 C29 C49 C15 -1.1(7)
C36 C29 C49 C15 -142.9(4)
C25 C29 C49 C58 138.9(5)
C36 C29 C49 C58 -2.9(7)
C32 C15 C49 C29 2.9(7)
C55 C15 C49 C29 144.6(4)
C32 C15 C49 C58 -141.5(4)
C55 C15 C49 C58 0.1(5)
C28 C18 C50 C73 -1.6(6)
C27 C18 C50 C73 142.7(4)
C28 C18 C50 C63 -139.2(5)
C27 C18 C50 C63 5.1(6)
C19 C33 C51 C40 0.7(5)
C71 C33 C51 C40 -165.6(3)
C19 C33 C51 C44 165.2(4)
C71 C33 C51 C44 -1.1(6)
O5 C40 C51 C33 163.1(5)
C57 C40 C51 C33 -11.9(5)
O5 C40 C51 C44 -2.1(7)
C57 C40 C51 C44 -177.1(4)
O1 C44 C51 C33 -125.0(4)
C31 C44 C51 C33 -3.1(5)
C28 C44 C51 C33 113.2(5)
O1 C44 C51 C40 37.2(6)
C31 C44 C51 C40 159.1(4)
C28 C44 C51 C40 -84.5(5)
C15 C32 C52 C53 -3.3(6)
C30 C32 C52 C53 145.9(4)
C15 C32 C52 C78 -151.7(4)
C30 C32 C52 C78 -2.5(5)
C32 C52 C53 C66 0.2(6)
C78 C52 C53 C66 144.4(4)
C32 C52 C53 C77 -137.3(4)
C78 C52 C53 C77 6.9(6)
C26 C46 C54 C70 2.0(7)
C22 C46 C54 C70 -141.5(5)
C26 C46 C54 C75 145.3(5)
C22 C46 C54 C75 1.8(9)
C32 C15 C55 C66 -3.1(6)
C49 C15 C55 C66 -144.4(4)
C32 C15 C55 C68 139.9(4)
C49 C15 C55 C68 -1.4(5)
N1 C19 C57 O6 32.5(6)
C33 C19 C57 O6 -136.9(4)
N1 C19 C57 O9 -89.3(5)
C33 C19 C57 O9 101.2(4)
N1 C19 C57 C40 152.7(4)
C33 C19 C57 C40 -16.7(4)
O5 C40 C57 O6 -36.6(7)
C51 C40 C57 O6 138.8(4)
O5 C40 C57 O9 82.6(5)
C51 C40 C57 O9 -102.1(4)
O5 C40 C57 C19 -157.8(4)
C51 C40 C57 C19 17.5(4)
C29 C49 C58 C60 -0.8(8)
C15 C49 C58 C60 142.7(5)
C29 C49 C58 C68 -142.4(5)
C15 C49 C58 C68 1.1(5)
C26 C45 C59 C70 3.1(8)
C69 C45 C59 C70 144.5(5)
C26 C45 C59 C79 -141.2(5)
C69 C45 C59 C79 0.3(5)
C49 C58 C60 C39 2.5(8)
C68 C58 C60 C39 139.0(5)
C49 C58 C60 C84 -134.2(5)
C68 C58 C60 C84 2.3(7)
C36 C39 C60 C58 -0.4(8)
C37 C39 C60 C58 -141.2(5)
C36 C39 C60 C84 141.1(5)
C37 C39 C60 C84 0.3(6)
C84 C41 C61 C67 1.3(7)
C76 C41 C61 C67 142.0(4)
C84 C41 C61 C47 -141.9(4)
C76 C41 C61 C47 -1.1(5)
C82 C47 C61 C67 -0.8(6)
C72 C47 C61 C67 -143.7(4)
C82 C47 C61 C41 143.3(4)
C72 C47 C61 C41 0.4(5)
C37 C35 C63 C50 -2.5(7)
C84 C35 C63 C50 134.9(5)
C37 C35 C63 C67 -140.0(5)
C84 C35 C63 C67 -2.6(7)
C18 C50 C63 C35 -0.9(7)
C73 C50 C63 C35 -141.8(4)
C18 C50 C63 C67 141.8(4)
C73 C50 C63 C67 0.9(5)
C78 C56 C64 C77 7.4(6)
C75 C56 C64 C77 157.8(4)
C78 C56 C64 C70 -137.4(4)
C75 C56 C64 C70 13.0(5)
C19 N1 C65 C88 52.4(6)
C19 N1 C65 C81 -134.6(4)
C68 C55 C66 C53 -138.2(4)
C15 C55 C66 C53 0.0(6)
C68 C55 C66 C83 -1.7(6)
C15 C55 C66 C83 136.6(4)
C52 C53 C66 C55 1.4(6)
C77 C53 C66 C55 142.1(4)
C52 C53 C66 C83 -139.4(4)
C77 C53 C66 C83 1.3(4)
C41 C61 C67 C62 -137.8(5)
C47 C61 C67 C62 1.9(6)
C41 C61 C67 C63 -0.8(7)
C47 C61 C67 C63 138.9(4)
C69 C62 C67 C61 -1.7(6)
C73 C62 C67 C61 139.2(4)
C69 C62 C67 C63 -142.1(4)
C73 C62 C67 C63 -1.3(5)
C35 C63 C67 C61 1.5(7)
C50 C63 C67 C61 -141.1(4)
C35 C63 C67 C62 142.8(5)
C50 C63 C67 C62 0.3(5)
C66 C55 C68 C76 2.0(6)
C15 C55 C68 C76 -140.5(4)
C66 C55 C68 C58 144.5(4)
C15 C55 C68 C58 2.1(5)
C60 C58 C68 C76 -0.1(7)
C49 C58 C68 C76 141.3(5)
C60 C58 C68 C55 -143.3(5)
C49 C58 C68 C55 -2.0(5)
C67 C62 C69 C45 138.0(5)
C73 C62 C69 C45 2.1(7)
C67 C62 C69 C82 0.4(6)
C73 C62 C69 C82 -135.5(5)
C26 C45 C69 C62 -3.0(8)
C59 C45 C69 C62 -142.7(4)
C26 C45 C69 C82 138.7(5)
C59 C45 C69 C82 -1.0(5)
C79 C59 C70 C64 1.0(7)
C45 C59 C70 C64 -137.6(5)
C79 C59 C70 C54 143.2(5)
C45 C59 C70 C54 4.6(8)
C77 C64 C70 C59 0.2(6)
C56 C64 C70 C59 145.0(5)
C77 C64 C70 C54 -146.7(4)
C56 C64 C70 C54 -1.8(6)
C46 C54 C70 C59 -7.2(8)
C75 C54 C70 C59 -156.3(5)
C46 C54 C70 C64 138.5(5)
C75 C54 C70 C64 -10.6(6)
C51 C33 C71 O7 122.9(4)
C19 C33 C71 O7 -42.4(5)
C51 C33 C71 C21 4.2(5)
C19 C33 C71 C21 -161.0(3)
C51 C33 C71 C25 -109.8(4)
C19 C33 C71 C25 84.9(5)
C31 C21 C71 O7 -122.3(4)
C36 C21 C71 O7 84.5(4)
C31 C21 C71 C33 -3.0(5)
C36 C21 C71 C33 -156.2(3)
C31 C21 C71 C25 126.1(4)
C36 C21 C71 C25 -27.1(5)
C30 C25 C71 O7 113.6(5)
C29 C25 C71 O7 -83.8(4)
C30 C25 C71 C33 -14.3(7)
C29 C25 C71 C33 148.2(4)
C30 C25 C71 C21 -134.3(5)
C29 C25 C71 C21 28.3(4)
C82 C47 C72 C83 0.1(5)
C61 C47 C72 C83 143.6(4)
C82 C47 C72 C76 -143.0(4)
C61 C47 C72 C76 0.5(5)
C26 C23 C73 C50 -141.7(4)
C43 C23 C73 C50 2.6(6)
C26 C23 C73 C62 -2.8(7)
C43 C23 C73 C62 141.5(4)
C18 C50 C73 C23 -1.4(6)
C63 C50 C73 C23 141.0(4)
C18 C50 C73 C62 -144.1(4)
C63 C50 C73 C62 -1.7(5)
C69 C62 C73 C23 0.8(7)
C67 C62 C73 C23 -140.9(4)
C69 C62 C73 C50 143.5(5)
C67 C62 C73 C50 1.8(5)
C46 C54 C75 O3 47.6(9)
C70 C54 C75 O3 -166.1(5)
C46 C54 C75 C56 -128.2(5)
C70 C54 C75 C56 18.1(5)
C78 C56 C75 O3 -46.9(8)
C64 C56 C75 O3 165.1(5)
C78 C56 C75 C54 129.2(5)
C64 C56 C75 C54 -18.8(5)
C55 C68 C76 C72 -0.2(6)
C58 C68 C76 C72 -138.6(5)
C55 C68 C76 C41 137.1(5)
C58 C68 C76 C41 -1.3(8)
C83 C72 C76 C68 -1.7(6)
C47 C72 C76 C68 141.1(4)
C83 C72 C76 C41 -144.0(4)
C47 C72 C76 C41 -1.2(5)
C84 C41 C76 C68 0.5(8)
C61 C41 C76 C68 -140.3(5)
C84 C41 C76 C72 142.2(5)
C61 C41 C76 C72 1.4(4)
C70 C64 C77 C53 136.4(4)
C56 C64 C77 C53 -4.9(6)
C70 C64 C77 C48 -1.5(6)
C56 C64 C77 C48 -142.8(4)
C52 C53 C77 C64 -2.0(6)
C66 C53 C77 C64 -143.9(4)
C52 C53 C77 C48 140.3(4)
C66 C53 C77 C48 -1.5(4)
C79 C48 C77 C64 1.7(7)
C83 C48 C77 C64 143.3(4)
C79 C48 C77 C53 -140.5(4)
C83 C48 C77 C53 1.1(4)
C64 C56 C78 C52 -2.7(6)
C75 C56 C78 C52 -146.5(4)
C64 C56 C78 C34 143.2(4)
C75 C56 C78 C34 -0.6(8)
C53 C52 C78 C56 -4.5(6)
C32 C52 C78 C56 142.8(4)
C53 C52 C78 C34 -155.9(4)
C32 C52 C78 C34 -8.6(5)
O8 C34 C78 C56 40.7(7)
C30 C34 C78 C56 -133.5(5)
O8 C34 C78 C52 -170.2(5)
C30 C34 C78 C52 15.6(4)
C77 C48 C79 C59 -0.6(7)
C83 C48 C79 C59 -137.8(4)
C77 C48 C79 C82 137.2(4)
C83 C48 C79 C82 0.0(5)
C70 C59 C79 C48 -0.8(7)
C45 C59 C79 C48 142.4(4)
C70 C59 C79 C82 -142.5(4)
C45 C59 C79 C82 0.6(5)
C88 C65 C81 C86 -3.6(7)
N1 C65 C81 C86 -176.8(4)
C72 C47 C82 C79 -0.1(5)
C61 C47 C82 C79 -138.3(4)
C72 C47 C82 C69 137.8(4)
C61 C47 C82 C69 -0.5(6)
C48 C79 C82 C47 0.0(6)
C59 C79 C82 C47 141.3(4)
C48 C79 C82 C69 -142.5(4)
C59 C79 C82 C69 -1.2(5)
C62 C69 C82 C47 0.6(6)
C45 C69 C82 C47 -141.8(4)
C62 C69 C82 C79 143.8(4)
C45 C69 C82 C79 1.4(5)
C76 C72 C83 C48 138.8(4)
C47 C72 C83 C48 -0.1(5)
C76 C72 C83 C66 2.0(6)
C47 C72 C83 C66 -136.9(4)
C79 C48 C83 C72 0.0(5)
C77 C48 C83 C72 -141.8(4)
C79 C48 C83 C66 141.6(4)
C77 C48 C83 C66 -0.3(4)
C55 C66 C83 C72 -0.2(6)
C53 C66 C83 C72 141.2(4)
C55 C66 C83 C48 -142.1(4)
C53 C66 C83 C48 -0.6(4)
C61 C41 C84 C60 137.9(5)
C76 C41 C84 C60 1.7(8)
C61 C41 C84 C35 -2.4(7)
C76 C41 C84 C35 -138.6(5)
C58 C60 C84 C41 -3.1(8)
C39 C60 C84 C41 -144.7(5)
C58 C60 C84 C35 141.3(5)
C39 C60 C84 C35 -0.4(6)
C63 C35 C84 C41 3.1(7)
C37 C35 C84 C41 144.7(5)
C63 C35 C84 C60 -141.4(5)
C37 C35 C84 C60 0.3(6)
C65 C81 C86 C91 1.5(8)
C81 C65 C88 C85 2.3(8)
N1 C65 C88 C85 175.0(5)
C91 C85 C88 C65 1.2(10)
C81 C86 C91 C85 2.0(9)
C88 C85 C91 C86 -3.3(10)
